data_7039882
loop_
_publ_author_name
'Spallek, Tatiana'
'He\&s, Oliver'
'Meermann-Zimmermann, Melanie'
'Meermann, Christian'
'Klimpel, Michael G.'
'Estler, Frank'
'Schneider, David'
'Scherer, Wolfgang'
'Tafipolsky, Maxim'
'T\"ornroos, Karl W'
'Maichle-M\"ossmer, C\"acilia'
'Sirsch, Peter'
'Anwander, Reiner'

_publ_section_title
;
 Synthesis and structural diversity of trivalent rare-earth metal
 diisopropylamide complexes.
;
_journal_issue 35
_journal_name_full 'Dalton transactions (Cambridge, England : 2003)'
_journal_page_first 13750
_journal_page_last 13765
_journal_paper_doi 10.1039/c6dt01568a
_journal_volume 45
_journal_year 2016
_chemical_formula_sum 'C28 H64 N4 Na O Y'
_chemical_formula_weight 584.73
_chemical_name_systematic
;
 ?
;
_space_group_crystal_system monoclinic
_space_group_IT_number 14
_space_group_name_Hall '-P 2ybc'
_space_group_name_H-M_alt 'P 1 21/c 1'
_symmetry_space_group_name_Hall '-P 2ybc'
_symmetry_space_group_name_H-M 'P 1 21/c 1'
_atom_sites_solution_hydrogens geom
_audit_creation_method SHELXL-2013
_audit_update_record
;
2016-03-31 deposited with the CCDC.
2016-05-26 downloaded from the CCDC.
;
_cell_angle_alpha 90
_cell_angle_beta 93.7880(10)
_cell_angle_gamma 90
_cell_formula_units_Z 8
_cell_length_a 15.7168(3)
_cell_length_b 20.7661(5)
_cell_length_c 20.9724(5)
_cell_measurement_reflns_used 542
_cell_measurement_temperature 100(2)
_cell_measurement_theta_max 53.77
_cell_measurement_theta_min 5.76
_cell_volume 6829.9(3)
_computing_data_collection COSMO
_computing_data_reduction SAINT
_computing_structure_refinement 'SHELXL-2013 (Sheldrick, 2013)'
_computing_structure_solution 'SHELXS-97 (Sheldrick, 1990)'
_diffrn_ambient_temperature 100(2)
_diffrn_measured_fraction_theta_full 1.000
_diffrn_measured_fraction_theta_max 1.000
_diffrn_measurement_device_type 'APEX II DUO'
_diffrn_measurement_method 'omega/phi scans'
_diffrn_radiation_monochromator multilayer
_diffrn_radiation_source 'Imus-focus sealed tube'
_diffrn_radiation_type MoK\a
_diffrn_radiation_wavelength 0.71073
_diffrn_reflns_av_R_equivalents 0.0541
_diffrn_reflns_av_unetI/netI 0.0581
_diffrn_reflns_Laue_measured_fraction_full 1.000
_diffrn_reflns_Laue_measured_fraction_max 1.000
_diffrn_reflns_limit_h_max 20
_diffrn_reflns_limit_h_min -20
_diffrn_reflns_limit_k_max 24
_diffrn_reflns_limit_k_min -27
_diffrn_reflns_limit_l_max 27
_diffrn_reflns_limit_l_min -24
_diffrn_reflns_number 72823
_diffrn_reflns_point_group_measured_fraction_full 1.000
_diffrn_reflns_point_group_measured_fraction_max 1.000
_diffrn_reflns_theta_full 25.242
_diffrn_reflns_theta_max 28.280
_diffrn_reflns_theta_min 1.381
_exptl_absorpt_coefficient_mu 1.744
_exptl_absorpt_correction_T_max 0.8050
_exptl_absorpt_correction_T_min 0.6360
_exptl_absorpt_correction_type numerical
_exptl_absorpt_process_details sadabs
_exptl_crystal_colour colourless
_exptl_crystal_density_diffrn 1.137
_exptl_crystal_description block
_exptl_crystal_F_000 2544
_exptl_crystal_size_max 0.290
_exptl_crystal_size_mid 0.180
_exptl_crystal_size_min 0.130
_refine_diff_density_max 0.358
_refine_diff_density_min -0.324
_refine_diff_density_rms 0.066
_refine_ls_extinction_method none
_refine_ls_goodness_of_fit_ref 1.018
_refine_ls_hydrogen_treatment constr
_refine_ls_matrix_type full
_refine_ls_number_parameters 665
_refine_ls_number_reflns 16927
_refine_ls_number_restraints 0
_refine_ls_restrained_S_all 1.018
_refine_ls_R_factor_all 0.0661
_refine_ls_R_factor_gt 0.0374
_refine_ls_shift/su_max 0.003
_refine_ls_shift/su_mean 0.000
_refine_ls_structure_factor_coef Fsqd
_refine_ls_weighting_details 'w=1/[\s^2^(Fo^2^)+(0.0318P)^2^+1.1767P] where P=(Fo^2^+2Fc^2^)/3'
_refine_ls_weighting_scheme calc
_refine_ls_wR_factor_gt 0.0709
_refine_ls_wR_factor_ref 0.0778
_reflns_Friedel_coverage 0.000
_reflns_number_gt 12482
_reflns_number_total 16927
_reflns_threshold_expression 'I > 2\s(I)'
_cod_data_source_file c6dt01568a2.cif
_cod_data_source_block mo_ohy10_0m
_cod_depositor_comments 'Adding full bibliography for 7039866--7039885.cif.'
_cod_database_code 7039882
_shelx_space_group_comment
;
The symmetry employed for this shelxl refinement is uniquely defined
by the following loop, which should always be used as a source of
symmetry information in preference to the above space-group names.
They are only intended as comments.
;
_shelx_estimated_absorpt_t_min 0.632
_shelx_estimated_absorpt_t_max 0.805
_computing_data_refinement SAINT
_shelxl_version_number 2013-3

loop_
_space_group_symop_operation_xyz
'x, y, z'
'-x, y+1/2, -z+1/2'
'-x, -y, -z'
'x, -y-1/2, z-1/2'

loop_
_atom_site_label
_atom_site_type_symbol
_atom_site_fract_x
_atom_site_fract_y
_atom_site_fract_z
_atom_site_U_iso_or_equiv
_atom_site_adp_type
_atom_site_occupancy
_atom_site_site_symmetry_order
_atom_site_calc_flag
_atom_site_refinement_flags_posn
_atom_site_refinement_flags_adp
_atom_site_refinement_flags_occupancy
_atom_site_disorder_assembly
_atom_site_disorder_group
C1 C 0.17522(11) 0.49735(9) 0.69984(9) 0.0196(4) Uani 1 1 d . . . . .
H1 H 0.1395 0.4575 0.6990 0.024 Uiso 1 1 calc R U . . .
C2 C 0.20844(13) 0.50209(11) 0.63250(10) 0.0335(6) Uani 1 1 d . . . . .
H2A H 0.1603 0.5085 0.6010 0.050 Uiso 1 1 calc R U . . .
H2B H 0.2383 0.4622 0.6228 0.050 Uiso 1 1 calc R U . . .
H2C H 0.2478 0.5386 0.6309 0.050 Uiso 1 1 calc R U . . .
C3 C 0.24957(12) 0.48386(10) 0.74933(10) 0.0258(5) Uani 1 1 d . . . . .
H3A H 0.2900 0.5198 0.7499 0.039 Uiso 1 1 calc R U . . .
H3B H 0.2786 0.4441 0.7379 0.039 Uiso 1 1 calc R U . . .
H3C H 0.2276 0.4790 0.7917 0.039 Uiso 1 1 calc R U . . .
C4 C 0.15756(11) 0.60635(9) 0.74726(9) 0.0186(4) Uani 1 1 d . . . . .
H4 H 0.1905 0.5919 0.7871 0.022 Uiso 1 1 calc R U . . .
C5 C 0.21858(12) 0.64427(10) 0.70691(10) 0.0283(5) Uani 1 1 d . . . . .
H5A H 0.2684 0.6176 0.6994 0.043 Uiso 1 1 calc R U . . .
H5B H 0.2372 0.6835 0.7298 0.043 Uiso 1 1 calc R U . . .
H5C H 0.1891 0.6559 0.6659 0.043 Uiso 1 1 calc R U . . .
C6 C 0.08725(12) 0.65181(10) 0.76665(10) 0.0240(5) Uani 1 1 d . . . . .
H6A H 0.0572 0.6697 0.7282 0.036 Uiso 1 1 calc R U . . .
H6B H 0.1126 0.6869 0.7928 0.036 Uiso 1 1 calc R U . . .
H6C H 0.0469 0.6280 0.7914 0.036 Uiso 1 1 calc R U . . .
C7 C -0.10299(12) 0.37574(10) 0.73364(9) 0.0226(4) Uani 1 1 d . . . . .
H7 H -0.1299 0.4191 0.7368 0.027 Uiso 1 1 calc R U . . .
C8 C -0.14662(13) 0.34452(11) 0.67370(10) 0.0295(5) Uani 1 1 d . . . . .
H8A H -0.1353 0.3703 0.6361 0.044 Uiso 1 1 calc R U . . .
H8B H -0.2082 0.3424 0.6781 0.044 Uiso 1 1 calc R U . . .
H8C H -0.1241 0.3009 0.6687 0.044 Uiso 1 1 calc R U . . .
C9 C -0.12771(14) 0.33877(11) 0.79296(10) 0.0331(5) Uani 1 1 d . . . . .
H9A H -0.1042 0.2951 0.7922 0.050 Uiso 1 1 calc R U . . .
H9B H -0.1900 0.3365 0.7931 0.050 Uiso 1 1 calc R U . . .
H9C H -0.1048 0.3611 0.8315 0.050 Uiso 1 1 calc R U . . .
C10 C 0.03997(13) 0.32987(10) 0.72582(11) 0.0279(5) Uani 1 1 d . . . . .
H10 H 0.0036 0.2921 0.7355 0.033 Uiso 1 1 calc R U . . .
C11 C 0.07103(15) 0.32029(12) 0.65832(11) 0.0417(6) Uani 1 1 d . . . . .
H11A H 0.0218 0.3189 0.6271 0.063 Uiso 1 1 calc R U . . .
H11B H 0.1027 0.2797 0.6568 0.063 Uiso 1 1 calc R U . . .
H11C H 0.1083 0.3562 0.6481 0.063 Uiso 1 1 calc R U . . .
C12 C 0.11673(13) 0.33028(11) 0.77451(11) 0.0332(5) Uani 1 1 d . . . . .
H12A H 0.1521 0.3681 0.7674 0.050 Uiso 1 1 calc R U . . .
H12B H 0.1504 0.2911 0.7696 0.050 Uiso 1 1 calc R U . . .
H12C H 0.0969 0.3319 0.8178 0.050 Uiso 1 1 calc R U . . .
C13 C -0.12066(12) 0.51468(10) 0.60006(9) 0.0243(5) Uani 1 1 d . . . . .
H13 H -0.1711 0.4868 0.6069 0.029 Uiso 1 1 calc R U . . .
C14 C -0.05120(13) 0.47251(11) 0.57407(10) 0.0293(5) Uani 1 1 d . . . . .
H14A H -0.0034 0.4996 0.5628 0.044 Uiso 1 1 calc R U . . .
H14B H -0.0744 0.4495 0.5360 0.044 Uiso 1 1 calc R U . . .
H14C H -0.0312 0.4413 0.6067 0.044 Uiso 1 1 calc R U . . .
C15 C -0.14792(14) 0.56603(12) 0.55013(10) 0.0374(6) Uani 1 1 d . . . . .
H15A H -0.1935 0.5925 0.5662 0.056 Uiso 1 1 calc R U . . .
H15B H -0.1687 0.5449 0.5103 0.056 Uiso 1 1 calc R U . . .
H15C H -0.0990 0.5934 0.5421 0.056 Uiso 1 1 calc R U . . .
C16 C -0.15044(11) 0.57340(10) 0.70011(9) 0.0205(4) Uani 1 1 d . . . . .
H16 H -0.1293 0.5665 0.7456 0.025 Uiso 1 1 calc R U . . .
C17 C -0.15422(12) 0.64674(10) 0.69180(10) 0.0269(5) Uani 1 1 d . . . . .
H17A H -0.0967 0.6647 0.6987 0.040 Uiso 1 1 calc R U . . .
H17B H -0.1911 0.6652 0.7229 0.040 Uiso 1 1 calc R U . . .
H17C H -0.1773 0.6571 0.6485 0.040 Uiso 1 1 calc R U . . .
C18 C -0.24095(12) 0.54577(11) 0.69529(11) 0.0312(5) Uani 1 1 d . . . . .
H18A H -0.2676 0.5541 0.6525 0.047 Uiso 1 1 calc R U . . .
H18B H -0.2746 0.5663 0.7274 0.047 Uiso 1 1 calc R U . . .
H18C H -0.2386 0.4992 0.7029 0.047 Uiso 1 1 calc R U . . .
C19 C 0.05319(11) 0.49310(10) 0.87737(9) 0.0193(4) Uani 1 1 d . . . . .
H19 H 0.0911 0.4792 0.8434 0.023 Uiso 1 1 calc R U . . .
C20 C 0.10360(12) 0.54487(10) 0.91629(10) 0.0259(5) Uani 1 1 d . . . . .
H20A H 0.1162 0.5809 0.8883 0.039 Uiso 1 1 calc R U . . .
H20B H 0.1571 0.5264 0.9347 0.039 Uiso 1 1 calc R U . . .
H20C H 0.0696 0.5603 0.9507 0.039 Uiso 1 1 calc R U . . .
C21 C 0.04133(13) 0.43342(10) 0.91864(10) 0.0283(5) Uani 1 1 d . . . . .
H21A H 0.0039 0.4440 0.9527 0.042 Uiso 1 1 calc R U . . .
H21B H 0.0969 0.4193 0.9376 0.042 Uiso 1 1 calc R U . . .
H21C H 0.0156 0.3988 0.8921 0.042 Uiso 1 1 calc R U . . .
C22 C -0.08813(11) 0.54067(11) 0.88614(9) 0.0240(5) Uani 1 1 d . . . . .
H22 H -0.0659 0.5313 0.9309 0.029 Uiso 1 1 calc R U . . .
C23 C -0.10147(13) 0.61360(11) 0.88072(11) 0.0353(6) Uani 1 1 d . . . . .
H23A H -0.0469 0.6356 0.8898 0.053 Uiso 1 1 calc R U . . .
H23B H -0.1419 0.6275 0.9116 0.053 Uiso 1 1 calc R U . . .
H23C H -0.1241 0.6243 0.8374 0.053 Uiso 1 1 calc R U . . .
C24 C -0.17352(12) 0.50572(12) 0.87496(10) 0.0339(6) Uani 1 1 d . . . . .
H24A H -0.1963 0.5130 0.8309 0.051 Uiso 1 1 calc R U . . .
H24B H -0.2139 0.5223 0.9046 0.051 Uiso 1 1 calc R U . . .
H24C H -0.1651 0.4595 0.8822 0.051 Uiso 1 1 calc R U . . .
C50 C 0.32319(11) 0.79231(10) 0.53663(9) 0.0220(5) Uani 1 1 d . . . . .
H50 H 0.2844 0.7587 0.5168 0.026 Uiso 1 1 calc R U . . .
C51 C 0.26776(12) 0.84816(12) 0.55776(11) 0.0346(6) Uani 1 1 d . . . . .
H51A H 0.3045 0.8834 0.5742 0.052 Uiso 1 1 calc R U . . .
H51B H 0.2320 0.8333 0.5914 0.052 Uiso 1 1 calc R U . . .
H51C H 0.2313 0.8635 0.5212 0.052 Uiso 1 1 calc R U . . .
C52 C 0.37059(13) 0.76271(11) 0.59548(10) 0.0292(5) Uani 1 1 d . . . . .
H52A H 0.4092 0.7290 0.5820 0.044 Uiso 1 1 calc R U . . .
H52B H 0.3294 0.7439 0.6232 0.044 Uiso 1 1 calc R U . . .
H52C H 0.4036 0.7962 0.6189 0.044 Uiso 1 1 calc R U . . .
C53 C 0.34981(11) 0.83391(9) 0.42878(9) 0.0195(4) Uani 1 1 d . . . . .
H53 H 0.3928 0.8226 0.3975 0.023 Uiso 1 1 calc R U . . .
C54 C 0.34137(13) 0.90743(10) 0.42495(12) 0.0337(6) Uani 1 1 d . . . . .
H54A H 0.2984 0.9219 0.4536 0.050 Uiso 1 1 calc R U . . .
H54B H 0.3239 0.9201 0.3810 0.050 Uiso 1 1 calc R U . . .
H54C H 0.3964 0.9273 0.4378 0.050 Uiso 1 1 calc R U . . .
C55 C 0.26638(11) 0.80229(10) 0.40236(10) 0.0244(5) Uani 1 1 d . . . . .
H55A H 0.2711 0.7554 0.4067 0.037 Uiso 1 1 calc R U . . .
H55B H 0.2558 0.8135 0.3572 0.037 Uiso 1 1 calc R U . . .
H55C H 0.2190 0.8177 0.4264 0.037 Uiso 1 1 calc R U . . .
C56 C 0.65069(11) 0.87199(9) 0.48821(9) 0.0183(4) Uani 1 1 d . . . . .
H56 H 0.6971 0.8521 0.4643 0.022 Uiso 1 1 calc R U . . .
C57 C 0.69225(12) 0.91782(10) 0.53859(10) 0.0269(5) Uani 1 1 d . . . . .
H57A H 0.6479 0.9383 0.5623 0.040 Uiso 1 1 calc R U . . .
H57B H 0.7246 0.9510 0.5174 0.040 Uiso 1 1 calc R U . . .
H57C H 0.7308 0.8934 0.5682 0.040 Uiso 1 1 calc R U . . .
C58 C 0.59408(12) 0.91153(10) 0.44091(10) 0.0254(5) Uani 1 1 d . . . . .
H58A H 0.5647 0.8827 0.4097 0.038 Uiso 1 1 calc R U . . .
H58B H 0.6293 0.9420 0.4187 0.038 Uiso 1 1 calc R U . . .
H58C H 0.5519 0.9352 0.4640 0.038 Uiso 1 1 calc R U . . .
C59 C 0.64503(12) 0.77332(10) 0.55575(9) 0.0216(4) Uani 1 1 d . . . . .
H59 H 0.6125 0.7322 0.5497 0.026 Uiso 1 1 calc R U . . .
C60 C 0.73616(12) 0.75690(11) 0.53896(11) 0.0324(5) Uani 1 1 d . . . . .
H60A H 0.7364 0.7474 0.4932 0.049 Uiso 1 1 calc R U . . .
H60B H 0.7565 0.7192 0.5636 0.049 Uiso 1 1 calc R U . . .
H60C H 0.7737 0.7936 0.5494 0.049 Uiso 1 1 calc R U . . .
C61 C 0.64371(13) 0.78832(12) 0.62744(10) 0.0338(6) Uani 1 1 d . . . . .
H61A H 0.6758 0.8280 0.6371 0.051 Uiso 1 1 calc R U . . .
H61B H 0.6698 0.7526 0.6522 0.051 Uiso 1 1 calc R U . . .
H61C H 0.5846 0.7939 0.6387 0.051 Uiso 1 1 calc R U . . .
C62 C 0.62106(12) 0.73918(10) 0.35725(10) 0.0244(5) Uani 1 1 d . . . . .
H62 H 0.6416 0.7392 0.4034 0.029 Uiso 1 1 calc R U . . .
C63 C 0.67647(14) 0.78909(12) 0.32473(11) 0.0373(6) Uani 1 1 d . . . . .
H63A H 0.6617 0.7891 0.2786 0.056 Uiso 1 1 calc R U . . .
H63B H 0.7368 0.7779 0.3328 0.056 Uiso 1 1 calc R U . . .
H63C H 0.6661 0.8320 0.3421 0.056 Uiso 1 1 calc R U . . .
C64 C 0.64091(14) 0.67169(11) 0.33205(11) 0.0348(6) Uani 1 1 d . . . . .
H64A H 0.6077 0.6395 0.3540 0.052 Uiso 1 1 calc R U . . .
H64B H 0.7019 0.6627 0.3401 0.052 Uiso 1 1 calc R U . . .
H64C H 0.6258 0.6698 0.2860 0.052 Uiso 1 1 calc R U . . .
C65 C 0.48897(13) 0.76040(10) 0.29108(9) 0.0246(5) Uani 1 1 d . . . . .
H65 H 0.5282 0.7407 0.2609 0.030 Uiso 1 1 calc R U . . .
C66 C 0.47251(15) 0.83016(11) 0.27000(11) 0.0386(6) Uani 1 1 d . . . . .
H66A H 0.4335 0.8505 0.2985 0.058 Uiso 1 1 calc R U . . .
H66B H 0.4470 0.8307 0.2261 0.058 Uiso 1 1 calc R U . . .
H66C H 0.5265 0.8538 0.2720 0.058 Uiso 1 1 calc R U . . .
C67 C 0.40563(13) 0.72256(11) 0.28548(10) 0.0300(5) Uani 1 1 d . . . . .
H67A H 0.4173 0.6770 0.2946 0.045 Uiso 1 1 calc R U . . .
H67B H 0.3792 0.7269 0.2421 0.045 Uiso 1 1 calc R U . . .
H67C H 0.3669 0.7394 0.3162 0.045 Uiso 1 1 calc R U . . .
C68 C 0.52529(12) 0.59998(10) 0.52664(10) 0.0224(4) Uani 1 1 d . . . . .
H68 H 0.4918 0.5600 0.5163 0.027 Uiso 1 1 calc R U . . .
C69 C 0.61625(13) 0.58856(11) 0.50695(11) 0.0325(5) Uani 1 1 d . . . . .
H69A H 0.6145 0.5770 0.4616 0.049 Uiso 1 1 calc R U . . .
H69B H 0.6424 0.5534 0.5325 0.049 Uiso 1 1 calc R U . . .
H69C H 0.6499 0.6279 0.5142 0.049 Uiso 1 1 calc R U . . .
C70 C 0.52496(15) 0.61082(11) 0.59896(10) 0.0335(5) Uani 1 1 d . . . . .
H70A H 0.5579 0.6496 0.6107 0.050 Uiso 1 1 calc R U . . .
H70B H 0.5507 0.5736 0.6215 0.050 Uiso 1 1 calc R U . . .
H70C H 0.4661 0.6162 0.6108 0.050 Uiso 1 1 calc R U . . .
C71 C 0.40411(12) 0.63325(9) 0.45450(9) 0.0209(4) Uani 1 1 d . . . . .
H71 H 0.3818 0.6728 0.4318 0.025 Uiso 1 1 calc R U . . .
C72 C 0.41662(14) 0.58327(10) 0.40229(10) 0.0289(5) Uani 1 1 d . . . . .
H72A H 0.4600 0.5986 0.3744 0.043 Uiso 1 1 calc R U . . .
H72B H 0.3626 0.5767 0.3770 0.043 Uiso 1 1 calc R U . . .
H72C H 0.4353 0.5424 0.4220 0.043 Uiso 1 1 calc R U . . .
C73 C 0.33335(13) 0.61122(11) 0.49659(11) 0.0318(5) Uani 1 1 d . . . . .
H73A H 0.3506 0.5711 0.5185 0.048 Uiso 1 1 calc R U . . .
H73B H 0.2807 0.6039 0.4698 0.048 Uiso 1 1 calc R U . . .
H73C H 0.3235 0.6446 0.5283 0.048 Uiso 1 1 calc R U . . .
N1 N 0.11770(9) 0.54941(7) 0.71657(7) 0.0151(3) Uani 1 1 d . . . . .
N2 N -0.01146(9) 0.38802(8) 0.73118(8) 0.0191(4) Uani 1 1 d . . . . .
N3 N -0.08820(9) 0.53992(8) 0.66217(7) 0.0172(3) Uani 1 1 d . . . . .
N4 N -0.02514(9) 0.51666(8) 0.84331(7) 0.0168(3) Uani 1 1 d . . . . .
N5 N 0.38547(9) 0.80915(7) 0.49036(7) 0.0158(3) Uani 1 1 d . . . . .
N6 N 0.59936(9) 0.81979(7) 0.51312(7) 0.0160(3) Uani 1 1 d . . . . .
N7 N 0.53015(9) 0.75508(8) 0.35583(7) 0.0183(4) Uani 1 1 d . . . . .
N8 N 0.48406(9) 0.65286(8) 0.49001(7) 0.0180(4) Uani 1 1 d . . . . .
O1 O 0.03937(8) 0.68883(7) 0.56772(7) 0.0290(3) Uani 1 1 d . . . . .
O2 O 0.47098(8) 0.93567(7) 0.64763(6) 0.0263(3) Uani 1 1 d . . . . .
Na1 Na 0.03393(4) 0.60094(4) 0.63035(4) 0.02340(18) Uani 1 1 d . . . . .
Na2 Na 0.48120(4) 0.87666(4) 0.55717(4) 0.02318(18) Uani 1 1 d . . . . .
Y1 Y -0.00266(2) 0.49432(2) 0.74256(2) 0.01224(5) Uani 1 1 d . . . . .
Y2 Y 0.50164(2) 0.75365(2) 0.45849(2) 0.01190(5) Uani 1 1 d . . . . .
C01 C -0.02443(15) 0.73863(11) 0.57158(11) 0.0363(6) Uani 1 1 d . . . . .
H01A H -0.0060 0.7711 0.6042 0.044 Uiso 1 1 calc R U . . .
H01B H -0.0794 0.7200 0.5828 0.044 Uiso 1 1 calc R U . . .
C02 C -0.03281(13) 0.76828(11) 0.50661(10) 0.0289(5) Uani 1 1 d . . . . .
H02A H -0.0550 0.8128 0.5082 0.035 Uiso 1 1 calc R U . . .
H02B H -0.0705 0.7424 0.4768 0.035 Uiso 1 1 calc R U . . .
C03 C 0.05865(14) 0.76718(11) 0.48778(12) 0.0347(6) Uani 1 1 d . . . . .
H03A H 0.0615 0.7707 0.4409 0.042 Uiso 0.695(12) 1 calc R U P A 1
H03B H 0.0925 0.8023 0.5088 0.042 Uiso 0.695(12) 1 calc R U P A 1
H03C H 0.0865 0.8095 0.4957 0.042 Uiso 0.305(12) 1 calc R U P A 2
H03D H 0.0614 0.7558 0.4421 0.042 Uiso 0.305(12) 1 calc R U P A 2
C04 C 0.0885(3) 0.7026(2) 0.5116(3) 0.0266(5) Uani 0.695(12) 1 d . . P A 1
H04A H 0.0774 0.6694 0.4782 0.032 Uiso 0.695(12) 1 calc R U P A 1
H04B H 0.1504 0.7035 0.5239 0.032 Uiso 0.695(12) 1 calc R U P A 1
C4A C 0.1020(6) 0.7133(6) 0.5325(6) 0.0266(5) Uani 0.305(12) 1 d . . P A 2
H4A1 H 0.1264 0.6790 0.5064 0.032 Uiso 0.305(12) 1 calc R U P A 2
H4A2 H 0.1484 0.7321 0.5608 0.032 Uiso 0.305(12) 1 calc R U P A 2
C05 C 0.54343(18) 0.9692(2) 0.67845(18) 0.0266(5) Uani 0.788(9) 1 d . . P B 1
H05A H 0.5534 1.0105 0.6565 0.032 Uiso 0.788(9) 1 calc R U P B 1
H05B H 0.5956 0.9425 0.6778 0.032 Uiso 0.788(9) 1 calc R U P B 1
C5A C 0.5461(7) 0.9431(9) 0.6939(7) 0.0266(5) Uani 0.212(9) 1 d . . P B 2
H5A1 H 0.5662 0.9004 0.7094 0.032 Uiso 0.212(9) 1 calc R U P B 2
H5A2 H 0.5932 0.9645 0.6731 0.032 Uiso 0.212(9) 1 calc R U P B 2
C06 C 0.52101(13) 0.98096(13) 0.74583(11) 0.0365(6) Uani 1 1 d . . . . .
H06A H 0.5508 1.0193 0.7643 0.044 Uiso 0.788(9) 1 calc R U P B 1
H06B H 0.5346 0.9431 0.7734 0.044 Uiso 0.788(9) 1 calc R U P B 1
H06C H 0.5515 1.0227 0.7469 0.044 Uiso 0.212(9) 1 calc R U P B 2
H06D H 0.5352 0.9583 0.7867 0.044 Uiso 0.212(9) 1 calc R U P B 2
C07 C 0.42561(12) 0.99199(11) 0.73690(10) 0.0294(5) Uani 1 1 d . . . . .
H07A H 0.3975 0.9833 0.7769 0.035 Uiso 1 1 calc R U . . .
H07B H 0.4126 1.0366 0.7229 0.035 Uiso 1 1 calc R U . . .
C08 C 0.39813(12) 0.94425(10) 0.68562(10) 0.0258(5) Uani 1 1 d . . . . .
H08A H 0.3819 0.9028 0.7048 0.031 Uiso 1 1 calc R U . . .
H08B H 0.3487 0.9609 0.6589 0.031 Uiso 1 1 calc R U . . .

loop_
_atom_site_aniso_label
_atom_site_aniso_U_11
_atom_site_aniso_U_22
_atom_site_aniso_U_33
_atom_site_aniso_U_23
_atom_site_aniso_U_13
_atom_site_aniso_U_12
C1 0.0176(9) 0.0195(11) 0.0216(10) -0.0021(9) 0.0007(7) 0.0011(8)
C2 0.0287(11) 0.0427(15) 0.0296(12) -0.0059(11) 0.0063(9) 0.0066(10)
C3 0.0182(9) 0.0258(12) 0.0330(12) 0.0011(10) -0.0005(8) 0.0063(9)
C4 0.0160(9) 0.0159(10) 0.0234(11) 0.0011(9) -0.0033(8) -0.0019(8)
C5 0.0244(10) 0.0243(12) 0.0361(13) 0.0029(10) 0.0006(9) -0.0094(9)
C6 0.0255(10) 0.0158(11) 0.0298(12) -0.0031(9) -0.0046(9) -0.0010(8)
C7 0.0236(10) 0.0179(11) 0.0266(11) -0.0052(9) 0.0030(8) -0.0055(9)
C8 0.0285(11) 0.0275(13) 0.0319(12) -0.0009(11) -0.0011(9) -0.0100(10)
C9 0.0398(13) 0.0305(13) 0.0297(13) -0.0030(11) 0.0078(10) -0.0169(11)
C10 0.0283(11) 0.0111(11) 0.0442(14) -0.0057(10) 0.0022(10) -0.0027(9)
C11 0.0397(13) 0.0390(15) 0.0457(15) -0.0223(13) -0.0032(11) 0.0132(11)
C12 0.0349(12) 0.0212(12) 0.0432(14) 0.0075(11) 0.0004(10) 0.0037(10)
C13 0.0241(10) 0.0314(13) 0.0169(10) -0.0011(10) -0.0037(8) -0.0054(9)
C14 0.0348(12) 0.0337(14) 0.0193(11) -0.0044(10) 0.0021(9) -0.0056(10)
C15 0.0401(13) 0.0489(16) 0.0215(12) 0.0003(12) -0.0107(10) 0.0021(12)
C16 0.0157(9) 0.0253(12) 0.0203(10) 0.0008(9) -0.0015(7) 0.0006(8)
C17 0.0215(10) 0.0277(13) 0.0315(12) 0.0007(10) 0.0023(8) 0.0062(9)
C18 0.0177(10) 0.0388(14) 0.0374(13) 0.0002(11) 0.0044(9) -0.0024(9)
C19 0.0183(9) 0.0251(12) 0.0145(9) 0.0002(9) 0.0011(7) -0.0005(8)
C20 0.0227(10) 0.0309(13) 0.0233(11) 0.0017(10) -0.0054(8) -0.0069(9)
C21 0.0339(11) 0.0304(13) 0.0199(11) 0.0031(10) -0.0040(9) -0.0068(10)
C22 0.0188(9) 0.0380(14) 0.0153(10) -0.0088(10) 0.0026(8) -0.0014(9)
C23 0.0276(11) 0.0421(15) 0.0365(13) -0.0225(12) 0.0043(9) 0.0036(10)
C24 0.0231(11) 0.0518(16) 0.0280(12) -0.0089(12) 0.0109(9) -0.0075(10)
C50 0.0170(9) 0.0297(12) 0.0198(11) -0.0079(10) 0.0038(8) -0.0047(9)
C51 0.0196(10) 0.0478(16) 0.0368(13) -0.0193(12) 0.0056(9) 0.0023(10)
C52 0.0294(11) 0.0392(14) 0.0197(11) -0.0031(10) 0.0061(9) -0.0097(10)
C53 0.0164(9) 0.0172(11) 0.0245(11) -0.0005(9) -0.0020(8) 0.0023(8)
C54 0.0232(11) 0.0218(12) 0.0547(16) 0.0097(12) -0.0072(10) 0.0020(9)
C55 0.0193(9) 0.0293(13) 0.0237(11) -0.0027(10) -0.0049(8) 0.0020(9)
C56 0.0144(8) 0.0161(10) 0.0245(11) 0.0003(9) 0.0026(7) -0.0023(8)
C57 0.0263(10) 0.0229(12) 0.0315(12) -0.0030(10) 0.0012(9) -0.0106(9)
C58 0.0247(10) 0.0222(12) 0.0295(12) 0.0082(10) 0.0026(9) -0.0028(9)
C59 0.0202(9) 0.0177(11) 0.0259(11) 0.0028(9) -0.0058(8) -0.0008(8)
C60 0.0240(10) 0.0298(13) 0.0419(14) 0.0025(11) -0.0092(9) 0.0055(9)
C61 0.0319(12) 0.0421(15) 0.0260(12) 0.0086(11) -0.0074(9) -0.0034(11)
C62 0.0230(10) 0.0280(13) 0.0230(11) -0.0062(10) 0.0069(8) -0.0008(9)
C63 0.0314(12) 0.0418(15) 0.0410(14) -0.0110(12) 0.0190(10) -0.0110(11)
C64 0.0340(12) 0.0319(14) 0.0399(14) -0.0083(12) 0.0122(10) 0.0060(10)
C65 0.0330(11) 0.0301(13) 0.0114(10) -0.0013(9) 0.0060(8) -0.0009(9)
C66 0.0508(14) 0.0392(15) 0.0254(12) 0.0116(12) -0.0017(11) -0.0041(12)
C67 0.0372(12) 0.0339(13) 0.0178(11) -0.0022(10) -0.0067(9) -0.0048(10)
C68 0.0275(10) 0.0130(11) 0.0262(11) 0.0044(9) -0.0020(9) -0.0014(8)
C69 0.0297(11) 0.0205(12) 0.0468(15) 0.0072(11) -0.0012(10) 0.0045(10)
C70 0.0494(14) 0.0241(13) 0.0262(12) 0.0097(11) -0.0041(10) 0.0008(11)
C71 0.0231(10) 0.0121(10) 0.0272(11) 0.0003(9) -0.0010(8) -0.0012(8)
C72 0.0395(12) 0.0193(12) 0.0273(12) -0.0019(10) -0.0038(9) -0.0068(10)
C73 0.0274(11) 0.0270(13) 0.0410(14) -0.0029(11) 0.0038(10) -0.0100(10)
N1 0.0135(7) 0.0138(9) 0.0180(8) -0.0005(7) 0.0004(6) -0.0004(6)
N2 0.0199(8) 0.0134(9) 0.0242(9) -0.0036(7) 0.0024(7) -0.0029(7)
N3 0.0154(7) 0.0209(9) 0.0150(8) -0.0010(7) -0.0007(6) -0.0008(7)
N4 0.0157(7) 0.0213(9) 0.0135(8) -0.0048(7) 0.0016(6) -0.0002(7)
N5 0.0134(7) 0.0169(9) 0.0170(8) 0.0002(7) -0.0003(6) 0.0003(6)
N6 0.0141(7) 0.0152(9) 0.0185(8) 0.0023(7) -0.0002(6) -0.0009(6)
N7 0.0198(7) 0.0209(9) 0.0145(8) -0.0006(7) 0.0031(6) -0.0004(7)
N8 0.0200(8) 0.0124(9) 0.0211(9) 0.0024(7) -0.0022(6) 0.0007(7)
O1 0.0258(7) 0.0270(9) 0.0348(9) 0.0122(7) 0.0065(6) 0.0040(6)
O2 0.0202(7) 0.0335(9) 0.0254(8) -0.0114(7) 0.0020(6) -0.0023(6)
Na1 0.0199(4) 0.0258(5) 0.0240(4) 0.0093(4) -0.0022(3) -0.0021(3)
Na2 0.0191(4) 0.0249(5) 0.0256(4) -0.0113(4) 0.0023(3) -0.0027(3)
Y1 0.01256(8) 0.01225(10) 0.01194(9) -0.00133(8) 0.00082(6) -0.00145(7)
Y2 0.01248(8) 0.01069(9) 0.01255(9) 0.00034(8) 0.00101(6) 0.00014(7)
C01 0.0415(13) 0.0358(15) 0.0327(13) 0.0062(11) 0.0108(10) 0.0137(11)
C02 0.0359(12) 0.0250(12) 0.0257(12) 0.0047(10) 0.0028(9) 0.0045(10)
C03 0.0368(12) 0.0313(14) 0.0362(14) 0.0116(11) 0.0031(10) -0.0058(10)
C04 0.0225(9) 0.0340(16) 0.0236(15) -0.0009(11) 0.0036(9) -0.0052(10)
C4A 0.0225(9) 0.0340(16) 0.0236(15) -0.0009(11) 0.0036(9) -0.0052(10)
C05 0.0225(9) 0.0340(16) 0.0236(15) -0.0009(11) 0.0036(9) -0.0052(10)
C5A 0.0225(9) 0.0340(16) 0.0236(15) -0.0009(11) 0.0036(9) -0.0052(10)
C06 0.0250(11) 0.0549(17) 0.0292(13) -0.0136(12) -0.0018(9) 0.0044(11)
C07 0.0253(11) 0.0373(14) 0.0259(11) -0.0071(11) 0.0026(9) 0.0048(10)
C08 0.0201(10) 0.0284(12) 0.0294(12) -0.0012(10) 0.0043(8) -0.0013(9)

loop_
_atom_type_symbol
_atom_type_description
_atom_type_scat_dispersion_real
_atom_type_scat_dispersion_imag
_atom_type_scat_source
C C 0.0033 0.0016 'International Tables Vol C Tables 4.2.6.8 and 6.1.1.4'
N N 0.0061 0.0033 'International Tables Vol C Tables 4.2.6.8 and 6.1.1.4'
O O 0.0106 0.0060 'International Tables Vol C Tables 4.2.6.8 and 6.1.1.4'
Na Na 0.0362 0.0249 'International Tables Vol C Tables 4.2.6.8 and 6.1.1.4'
Y Y -2.7962 3.5667 'International Tables Vol C Tables 4.2.6.8 and 6.1.1.4'
H H 0.0000 0.0000 'International Tables Vol C Tables 4.2.6.8 and 6.1.1.4'

loop_
_geom_angle_atom_site_label_1
_geom_angle_atom_site_label_2
_geom_angle_atom_site_label_3
_geom_angle
N1 C1 C3 115.22(16)
N1 C1 C2 115.07(16)
C3 C1 C2 110.01(16)
N1 C1 Y1 48.78(8)
C3 C1 Y1 118.54(12)
C2 C1 Y1 130.97(12)
N1 C4 C6 108.61(14)
N1 C4 C5 115.80(16)
C6 C4 C5 108.56(16)
N1 C4 Na1 51.84(8)
C6 C4 Na1 78.57(10)
C5 C4 Na1 87.91(11)
C4 C6 Na1 72.63(10)
N2 C7 C9 114.68(16)
N2 C7 C8 115.53(16)
C9 C7 C8 109.24(16)
N2 C7 Y1 47.85(9)
C9 C7 Y1 122.29(13)
C8 C7 Y1 128.16(13)
N2 C10 C12 111.10(17)
N2 C10 C11 112.82(18)
C12 C10 C11 109.31(18)
N3 C13 C14 107.91(15)
N3 C13 C15 115.03(18)
C14 C13 C15 109.17(17)
N3 C13 Na1 51.60(9)
C14 C13 Na1 80.38(11)
C15 C13 Na1 85.22(12)
N3 C16 C18 115.72(17)
N3 C16 C17 115.39(16)
C18 C16 C17 109.62(16)
N3 C16 Y1 50.22(8)
C18 C16 Y1 121.58(13)
C17 C16 Y1 127.89(12)
N4 C19 C21 114.59(15)
N4 C19 C20 114.33(16)
C21 C19 C20 110.10(16)
N4 C19 Y1 48.15(8)
C21 C19 Y1 121.16(12)
C20 C19 Y1 128.51(13)
N4 C22 C24 111.44(16)
N4 C22 C23 112.64(17)
C24 C22 C23 110.07(17)
N5 C50 C52 108.64(15)
N5 C50 C51 115.33(18)
C52 C50 C51 109.08(17)
N5 C50 Na2 51.87(8)
C52 C50 Na2 76.57(11)
C51 C50 Na2 89.86(12)
N5 C53 C54 114.95(16)
N5 C53 C55 115.79(16)
C54 C53 C55 109.73(15)
N5 C53 Y2 50.04(8)
C54 C53 Y2 129.84(12)
C55 C53 Y2 119.66(12)
N6 C56 C58 108.53(14)
N6 C56 C57 115.58(16)
C58 C56 C57 108.46(16)
N6 C56 Na2 49.52(8)
C58 C56 Na2 78.79(10)
C57 C56 Na2 89.95(11)
N6 C59 C60 115.57(17)
N6 C59 C61 115.11(17)
C60 C59 C61 110.02(16)
N6 C59 Y2 49.75(8)
C60 C59 Y2 119.31(13)
C61 C59 Y2 129.93(13)
N7 C62 C64 114.73(16)
N7 C62 C63 114.72(17)
C64 C62 C63 109.12(17)
N7 C62 Y2 47.43(9)
C64 C62 Y2 119.68(13)
C63 C62 Y2 131.07(14)
N7 C65 C67 110.85(16)
N7 C65 C66 113.18(17)
C67 C65 C66 109.70(18)
N8 C68 C69 111.27(16)
N8 C68 C70 112.20(17)
C69 C68 C70 110.69(17)
N8 C71 C72 113.76(16)
N8 C71 C73 114.68(16)
C72 C71 C73 109.97(16)
N8 C71 Y2 47.44(8)
C72 C71 Y2 120.47(13)
C73 C71 Y2 129.45(13)
C1 N1 C4 116.55(14)
C1 N1 Y1 102.65(11)
C4 N1 Y1 129.00(11)
C1 N1 Na1 117.48(11)
C4 N1 Na1 99.63(11)
Y1 N1 Na1 88.94(5)
C10 N2 C7 114.09(15)
C10 N2 Y1 142.91(12)
C7 N2 Y1 102.90(11)
C13 N3 C16 116.36(14)
C13 N3 Y1 131.29(13)
C16 N3 Y1 100.12(10)
C13 N3 Na1 100.22(11)
C16 N3 Na1 117.80(12)
Y1 N3 Na1 88.96(5)
C19 N4 C22 113.20(14)
C19 N4 Y1 102.31(11)
C22 N4 Y1 144.29(12)
C50 N5 C53 115.71(14)
C50 N5 Y2 130.68(12)
C53 N5 Y2 100.64(11)
C50 N5 Na2 99.84(11)
C53 N5 Na2 119.42(11)
Y2 N5 Na2 89.05(5)
C56 N6 C59 116.32(14)
C56 N6 Y2 128.78(11)
C59 N6 Y2 101.15(11)
C56 N6 Na2 103.18(11)
C59 N6 Na2 116.22(11)
Y2 N6 Na2 88.73(5)
C62 N7 C65 113.91(15)
C62 N7 Y2 103.62(11)
C65 N7 Y2 142.15(12)
C68 N8 C71 112.96(15)
C68 N8 Y2 143.46(12)
C71 N8 Y2 103.23(11)
C4A O1 C01 106.9(5)
C01 O1 C04 107.9(2)
C4A O1 Na1 132.3(4)
C01 O1 Na1 119.55(12)
C04 O1 Na1 131.54(19)
C08 O2 C05 108.78(17)
C08 O2 C5A 104.5(5)
C08 O2 Na2 128.86(11)
C05 O2 Na2 122.29(14)
C5A O2 Na2 120.3(5)
O1 Na1 N1 139.05(6)
O1 Na1 N3 130.05(6)
N1 Na1 N3 87.98(5)
O1 Na1 C4 113.25(6)
N1 Na1 C4 28.52(5)
N3 Na1 C4 105.86(6)
O1 Na1 C13 114.49(6)
N1 Na1 C13 106.44(6)
N3 Na1 C13 28.18(5)
C4 Na1 C13 130.53(6)
O1 Na1 C6 104.02(6)
N1 Na1 C6 50.35(5)
N3 Na1 C6 95.42(6)
C4 Na1 C6 28.80(5)
C13 Na1 C6 123.58(6)
O1 Na1 Y1 166.28(5)
N1 Na1 Y1 44.18(4)
N3 Na1 Y1 43.80(4)
C4 Na1 Y1 65.25(4)
C13 Na1 Y1 65.28(4)
C6 Na1 Y1 67.82(4)
O2 Na2 N5 135.77(6)
O2 Na2 N6 132.55(6)
N5 Na2 N6 87.71(5)
O2 Na2 C50 109.03(6)
N5 Na2 C50 28.30(5)
N6 Na2 C50 107.62(6)
O2 Na2 C56 120.93(5)
N5 Na2 C56 103.29(5)
N6 Na2 C56 27.30(5)
C50 Na2 C56 129.09(6)
O2 Na2 Y2 162.01(5)
N5 Na2 Y2 43.80(4)
N6 Na2 Y2 44.08(4)
C50 Na2 Y2 65.20(4)
C56 Na2 Y2 64.23(4)
N4 Y1 N2 107.32(6)
N4 Y1 N3 119.53(5)
N2 Y1 N3 107.58(6)
N4 Y1 N1 107.85(5)
N2 Y1 N1 120.88(5)
N3 Y1 N1 94.11(5)
N4 Y1 C19 29.55(5)
N2 Y1 C19 96.22(6)
N3 Y1 C19 147.67(6)
N1 Y1 C19 91.97(5)
N4 Y1 C7 96.78(6)
N2 Y1 C7 29.25(5)
N3 Y1 C7 90.76(6)
N1 Y1 C7 148.21(5)
C19 Y1 C7 100.48(5)
N4 Y1 C16 89.96(5)
N2 Y1 C16 118.73(5)
N3 Y1 C16 29.66(5)
N1 Y1 C16 107.21(5)
C19 Y1 C16 118.84(5)
C7 Y1 C16 92.25(5)
N4 Y1 C1 119.50(5)
N2 Y1 C1 92.38(5)
N3 Y1 C1 106.59(5)
N1 Y1 C1 28.57(5)
C19 Y1 C1 93.63(5)
C7 Y1 C1 120.61(5)
C16 Y1 C1 129.33(5)
N4 Y1 Na1 125.78(5)
N2 Y1 Na1 126.90(4)
N3 Y1 Na1 47.24(4)
N1 Y1 Na1 46.87(4)
C19 Y1 Na1 129.98(4)
C7 Y1 Na1 129.53(4)
C16 Y1 Na1 65.23(4)
C1 Y1 Na1 64.11(4)
N8 Y2 N7 109.73(6)
N8 Y2 N5 105.66(6)
N7 Y2 N5 119.29(5)
N8 Y2 N6 120.38(5)
N7 Y2 N6 107.58(5)
N5 Y2 N6 94.17(5)
N8 Y2 C71 29.33(5)
N7 Y2 C71 97.01(6)
N5 Y2 C71 90.69(5)
N6 Y2 C71 148.38(5)
N8 Y2 C62 102.52(6)
N7 Y2 C62 28.96(5)
N5 Y2 C62 145.02(6)
N6 Y2 C62 89.07(5)
C71 Y2 C62 104.47(6)
N8 Y2 C53 118.83(5)
N7 Y2 C53 89.99(6)
N5 Y2 C53 29.32(5)
N6 Y2 C53 105.77(5)
C71 Y2 C53 93.54(5)
C62 Y2 C53 116.89(6)
N8 Y2 C59 91.66(5)
N7 Y2 C59 118.06(6)
N5 Y2 C59 108.27(5)
N6 Y2 C59 29.09(5)
C71 Y2 C59 120.61(5)
C62 Y2 C59 91.05(6)
C53 Y2 C59 129.50(5)
N8 Y2 Na2 121.45(4)
N7 Y2 Na2 128.80(4)
N5 Y2 Na2 47.15(4)
N6 Y2 Na2 47.20(4)
C71 Y2 Na2 127.07(4)
C62 Y2 Na2 128.46(4)
C53 Y2 Na2 65.50(4)
C59 Y2 Na2 64.24(4)
O1 C01 C02 105.28(18)
C01 C02 C03 101.74(17)
C04 C03 C02 102.1(2)
C02 C03 C4A 103.6(3)
O1 C04 C03 105.7(3)
O1 C4A C03 106.6(6)
O2 C05 C06 105.8(2)
C06 C5A O2 108.0(8)
C5A C06 C07 108.2(5)
C05 C06 C07 101.55(19)
C08 C07 C06 102.92(17)
O2 C08 C07 105.91(15)

loop_
_geom_bond_atom_site_label_1
_geom_bond_atom_site_label_2
_geom_bond_distance
C1 N1 1.467(2)
C1 C3 1.537(2)
C1 C2 1.541(3)
C1 Y1 2.9923(19)
C4 N1 1.467(2)
C4 C6 1.529(3)
C4 C5 1.537(3)
C4 Na1 3.0284(19)
C6 Na1 3.110(2)
C7 N2 1.465(2)
C7 C9 1.534(3)
C7 C8 1.535(3)
C7 Y1 2.9234(19)
C10 N2 1.462(2)
C10 C12 1.528(3)
C10 C11 1.541(3)
C13 N3 1.464(2)
C13 C14 1.528(3)
C13 C15 1.536(3)
C13 Na1 3.051(2)
C16 N3 1.475(2)
C16 C18 1.531(2)
C16 C17 1.534(3)
C16 Y1 2.9345(18)
C19 N4 1.466(2)
C19 C21 1.530(3)
C19 C20 1.538(3)
C19 Y1 2.9046(18)
C22 N4 1.467(2)
C22 C24 1.530(3)
C22 C23 1.532(3)
C50 N5 1.466(2)
C50 C52 1.528(3)
C50 C51 1.533(3)
C50 Na2 3.046(2)
C53 N5 1.466(2)
C53 C54 1.534(3)
C53 C55 1.537(2)
C53 Y2 2.9435(18)
C56 N6 1.468(2)
C56 C58 1.527(3)
C56 C57 1.535(3)
C56 Na2 3.116(2)
C59 N6 1.470(2)
C59 C60 1.536(3)
C59 C61 1.537(3)
C59 Y2 2.9663(18)
C62 N7 1.465(2)
C62 C64 1.537(3)
C62 C63 1.542(3)
C62 Y2 2.941(2)
C65 N7 1.469(2)
C65 C67 1.525(3)
C65 C66 1.532(3)
C68 N8 1.466(2)
C68 C69 1.532(3)
C68 C70 1.534(3)
C71 N8 1.475(2)
C71 C72 1.531(3)
C71 C73 1.535(3)
C71 Y2 2.9309(19)
N1 Y1 2.3066(14)
N1 Na1 2.4154(16)
N2 Y1 2.2237(16)
N3 Y1 2.2907(15)
N3 Na1 2.4299(17)
N4 Y1 2.2144(15)
N5 Y2 2.2957(15)
N5 Na2 2.4319(16)
N6 Y2 2.3077(15)
N6 Na2 2.4339(16)
N7 Y2 2.2282(16)
N8 Y2 2.2177(16)
O1 C4A 1.368(9)
O1 C01 1.446(2)
O1 C04 1.479(4)
O1 Na1 2.2537(16)
O2 C08 1.448(2)
O2 C05 1.450(3)
O2 C5A 1.486(13)
O2 Na2 2.2731(15)
Na1 Y1 3.3090(8)
Na2 Y2 3.3166(8)
C01 C02 1.493(3)
C02 C03 1.516(3)
C03 C04 1.495(5)
C03 C4A 1.584(11)
C05 C06 1.499(4)
C5A C06 1.420(13)
C06 C07 1.516(3)
C07 C08 1.505(3)
